data_7028814
loop_
_publ_author_name
'Liu, Yan'
'Dong, Wei-Shi'
'Liu, Jing-Yu'
'Li, Yue-Sheng'

_publ_section_title
;
 Living ring-opening homo- and copolymerisation of \e-caprolactone and
 L-lactide by cyclic \b-ketiminato aluminium complexes.
;
_journal_issue 5
_journal_name_full 'Dalton transactions (Cambridge, England : 2003)'
_journal_page_first 2244
_journal_page_last 2251
_journal_paper_doi 10.1039/c3dt52712c
_journal_volume 43
_journal_year 2014
_chemical_formula_sum 'C19 H20 Al N O'
_chemical_formula_weight 305.34
_chemical_name_systematic
; 
 ? 
;
_space_group_IT_number 2
_symmetry_cell_setting triclinic
_symmetry_space_group_name_Hall '-P 1'
_symmetry_space_group_name_H-M 'P -1'
_atom_sites_solution_hydrogens geom
_atom_sites_solution_primary direct
_atom_sites_solution_secondary difmap
_audit_creation_method SHELXL-97
_cell_angle_alpha 117.5840(10)
_cell_angle_beta 94.5200(10)
_cell_angle_gamma 104.3280(10)
_cell_formula_units_Z 4
_cell_length_a 9.1373(5)
_cell_length_b 14.8039(8)
_cell_length_c 14.8329(8)
_cell_measurement_reflns_used 1999
_cell_measurement_temperature 185(2)
_cell_measurement_theta_max 23.9783
_cell_measurement_theta_min 2.3612
_cell_volume 1678.77(16)
_computing_cell_refinement 'SAINT (Bruker, 2007)'
_computing_data_collection 'SMART (Bruker, 2007)'
_computing_data_reduction SAINT
_computing_molecular_graphics 'SHELXTL (Sheldrick, 2008)'
_computing_publication_material SHELXTL
_computing_structure_refinement 'SHELXL-97 (Sheldrick, 2008)'
_computing_structure_solution 'SHELXS-97 (Sheldrick, 2008)'
_diffrn_ambient_temperature 185(2)
_diffrn_measured_fraction_theta_full 0.977
_diffrn_measured_fraction_theta_max 0.977
_diffrn_measurement_device_type 'Bruker APEX CCD'
_diffrn_measurement_method '\f and \w scans'
_diffrn_radiation_monochromator graphite
_diffrn_radiation_source 'fine-focus sealed tube'
_diffrn_radiation_type MoK\a
_diffrn_radiation_wavelength 0.71073
_diffrn_reflns_av_R_equivalents 0.0217
_diffrn_reflns_av_sigmaI/netI 0.0526
_diffrn_reflns_limit_h_max 10
_diffrn_reflns_limit_h_min -11
_diffrn_reflns_limit_k_max 18
_diffrn_reflns_limit_k_min -18
_diffrn_reflns_limit_l_max 17
_diffrn_reflns_limit_l_min -18
_diffrn_reflns_number 9262
_diffrn_reflns_theta_full 26.03
_diffrn_reflns_theta_max 26.03
_diffrn_reflns_theta_min 1.59
_exptl_absorpt_coefficient_mu 0.122
_exptl_absorpt_correction_T_max 0.9784
_exptl_absorpt_correction_T_min 0.9608
_exptl_absorpt_correction_type multi-scan
_exptl_crystal_colour yellow
_exptl_crystal_density_diffrn 1.208
_exptl_crystal_density_method 'not measured'
_exptl_crystal_description BLOCK
_exptl_crystal_F_000 648
_exptl_crystal_size_max 0.33
_exptl_crystal_size_mid 0.25
_exptl_crystal_size_min 0.18
_refine_diff_density_max 0.276
_refine_diff_density_min -0.214
_refine_diff_density_rms 0.047
_refine_ls_extinction_method none
_refine_ls_goodness_of_fit_ref 1.022
_refine_ls_hydrogen_treatment constr
_refine_ls_matrix_type full
_refine_ls_number_parameters 401
_refine_ls_number_reflns 6483
_refine_ls_number_restraints 0
_refine_ls_restrained_S_all 1.022
_refine_ls_R_factor_all 0.0842
_refine_ls_R_factor_gt 0.0552
_refine_ls_shift/su_max 0.001
_refine_ls_shift/su_mean 0.000
_refine_ls_structure_factor_coef Fsqd
_refine_ls_weighting_details 'calc w=1/[\s^2^(Fo^2^)+(0.0590P)^2^+0.4660P] where P=(Fo^2^+2Fc^2^)/3'
_refine_ls_weighting_scheme calc
_refine_ls_wR_factor_gt 0.1200
_refine_ls_wR_factor_ref 0.1371
_reflns_number_gt 4590
_reflns_number_total 6483
_reflns_threshold_expression >2\s(I)
_cod_data_source_file c3dt52712c.txt
_cod_data_source_block l
_cod_original_sg_symbol_H-M P-1
_cod_database_code 7028814

loop_
_symmetry_equiv_pos_as_xyz
'x, y, z'
'-x, -y, -z'

loop_
_atom_site_label
_atom_site_type_symbol
_atom_site_fract_x
_atom_site_fract_y
_atom_site_fract_z
_atom_site_U_iso_or_equiv
_atom_site_adp_type
_atom_site_occupancy
_atom_site_symmetry_multiplicity
_atom_site_calc_flag
_atom_site_refinement_flags
Al1 Al 0.75918(9) 0.59518(6) 0.25281(6) 0.0339(2) Uani 1 1 d .
Al2 Al 0.71425(9) 0.04272(6) 0.26847(6) 0.0350(2) Uani 1 1 d .
O1 O 0.62229(19) 0.50189(13) 0.27624(13) 0.0389(4) Uani 1 1 d .
O2 O 0.7924(2) 0.08831(14) 0.18402(14) 0.0424(4) Uani 1 1 d .
N2 N 0.5231(2) 0.07561(15) 0.25418(15) 0.0342(5) Uani 1 1 d .
N1 N 0.9349(2) 0.55491(15) 0.28590(15) 0.0336(5) Uani 1 1 d .
C3 C 0.9249(3) 0.49313(18) 0.32811(18) 0.0329(5) Uani 1 1 d .
H3 H 1.0166 0.4784 0.3428 0.040 Uiso 1 1 calc R
C4 C 1.0787(3) 0.58779(19) 0.25930(18) 0.0329(5) Uani 1 1 d .
C10 C 0.7928(3) 0.44674(18) 0.35376(18) 0.0332(5) Uani 1 1 d .
C11 C 0.6479(3) 0.45127(18) 0.32519(18) 0.0334(6) Uani 1 1 d .
C12 C 0.5110(3) 0.39271(18) 0.34589(19) 0.0355(6) Uani 1 1 d .
C23 C 0.4032(3) 0.04684(19) 0.3025(2) 0.0355(6) Uani 1 1 d .
C30 C 0.7339(3) 0.12782(19) 0.13250(18) 0.0345(6) Uani 1 1 d .
C29 C 0.5894(3) 0.14064(19) 0.13405(19) 0.0348(6) Uani 1 1 d .
C22 C 0.4919(3) 0.11346(19) 0.19288(19) 0.0350(6) Uani 1 1 d .
H22 H 0.3935 0.1235 0.1878 0.042 Uiso 1 1 calc R
C19 C 0.8050(3) 0.3805(2) 0.40553(19) 0.0374(6) Uani 1 1 d .
H19A H 0.9127 0.4057 0.4455 0.045 Uiso 1 1 calc R
H19B H 0.7800 0.3041 0.3513 0.045 Uiso 1 1 calc R
C31 C 0.8337(3) 0.16114(19) 0.07228(18) 0.0373(6) Uani 1 1 d .
C17 C 0.5324(3) 0.36305(19) 0.4214(2) 0.0400(6) Uani 1 1 d .
C36 C 0.7983(3) 0.2275(2) 0.03624(19) 0.0424(7) Uani 1 1 d .
C2 C 0.7818(3) 0.7436(2) 0.3555(2) 0.0444(7) Uani 1 1 d .
H2A H 0.6791 0.7521 0.3592 0.067 Uiso 1 1 calc R
H2B H 0.8423 0.7925 0.3346 0.067 Uiso 1 1 calc R
H2C H 0.8353 0.7607 0.4241 0.067 Uiso 1 1 calc R
C38 C 0.5296(3) 0.1794(2) 0.0644(2) 0.0437(6) Uani 1 1 d .
H38A H 0.4483 0.2110 0.0918 0.052 Uiso 1 1 calc R
H38B H 0.4822 0.1173 -0.0068 0.052 Uiso 1 1 calc R
C24 C 0.4444(3) 0.0667(2) 0.4035(2) 0.0407(6) Uani 1 1 d .
H24 H 0.5502 0.0993 0.4397 0.049 Uiso 1 1 calc R
C9 C 1.1534(3) 0.5147(2) 0.2054(2) 0.0396(6) Uani 1 1 d .
H9 H 1.1109 0.4414 0.1869 0.047 Uiso 1 1 calc R
C20 C 0.6580(3) -0.1135(2) 0.2071(2) 0.0465(7) Uani 1 1 d .
H20A H 0.5516 -0.1477 0.1649 0.070 Uiso 1 1 calc R
H20B H 0.6652 -0.1313 0.2629 0.070 Uiso 1 1 calc R
H20C H 0.7291 -0.1398 0.1628 0.070 Uiso 1 1 calc R
C27 C 0.1376(3) -0.0304(2) 0.2987(2) 0.0503(7) Uani 1 1 d .
H27 H 0.0318 -0.0640 0.2625 0.060 Uiso 1 1 calc R
C25 C 0.3312(3) 0.0391(2) 0.4519(2) 0.0468(7) Uani 1 1 d .
H25 H 0.3597 0.0532 0.5213 0.056 Uiso 1 1 calc R
C13 C 0.3623(3) 0.3675(2) 0.2910(2) 0.0430(6) Uani 1 1 d .
H13 H 0.3487 0.3873 0.2392 0.052 Uiso 1 1 calc R
C37 C 0.6588(3) 0.2631(2) 0.0590(2) 0.0469(7) Uani 1 1 d .
H37A H 0.6198 0.2767 0.0038 0.056 Uiso 1 1 calc R
H37B H 0.6893 0.3315 0.1263 0.056 Uiso 1 1 calc R
C5 C 1.1411(3) 0.6945(2) 0.2850(2) 0.0446(7) Uani 1 1 d .
H5 H 1.0901 0.7450 0.3211 0.054 Uiso 1 1 calc R
C18 C 0.6947(3) 0.3904(2) 0.4786(2) 0.0442(7) Uani 1 1 d .
H18A H 0.6963 0.3410 0.5060 0.053 Uiso 1 1 calc R
H18B H 0.7286 0.4648 0.5385 0.053 Uiso 1 1 calc R
C26 C 0.1785(3) -0.0085(2) 0.3996(2) 0.0492(7) Uani 1 1 d .
H26 H 0.1011 -0.0264 0.4331 0.059 Uiso 1 1 calc R
C7 C 1.3520(3) 0.6543(2) 0.2047(2) 0.0480(7) Uani 1 1 d .
H7 H 1.4458 0.6772 0.1863 0.058 Uiso 1 1 calc R
C21 C 0.8495(3) 0.1312(2) 0.4083(2) 0.0463(7) Uani 1 1 d .
H21A H 0.9529 0.1237 0.4052 0.069 Uiso 1 1 calc R
H21B H 0.8062 0.1075 0.4550 0.069 Uiso 1 1 calc R
H21C H 0.8573 0.2068 0.4347 0.069 Uiso 1 1 calc R
C28 C 0.2492(3) -0.0037(2) 0.2489(2) 0.0429(6) Uani 1 1 d .
H28 H 0.2203 -0.0199 0.1788 0.051 Uiso 1 1 calc R
C6 C 1.2774(3) 0.7272(2) 0.2580(2) 0.0506(7) Uani 1 1 d .
H6 H 1.3204 0.8003 0.2761 0.061 Uiso 1 1 calc R
C32 C 0.9656(3) 0.1305(2) 0.0550(2) 0.0466(7) Uani 1 1 d .
H32 H 0.9890 0.0855 0.0795 0.056 Uiso 1 1 calc R
C8 C 1.2894(3) 0.5485(2) 0.1786(2) 0.0470(7) Uani 1 1 d .
H8 H 1.3402 0.4981 0.1418 0.056 Uiso 1 1 calc R
C16 C 0.4026(4) 0.3122(2) 0.4437(2) 0.0525(8) Uani 1 1 d .
H16 H 0.4153 0.2942 0.4968 0.063 Uiso 1 1 calc R
C34 C 1.0294(4) 0.2314(3) -0.0323(2) 0.0594(9) Uani 1 1 d .
H34 H 1.0965 0.2559 -0.0678 0.071 Uiso 1 1 calc R
C35 C 0.8990(4) 0.2619(2) -0.0156(2) 0.0517(8) Uani 1 1 d .
H35 H 0.8773 0.3074 -0.0399 0.062 Uiso 1 1 calc R
C14 C 0.2340(3) 0.3135(2) 0.3116(3) 0.0534(8) Uani 1 1 d .
H14 H 0.1327 0.2945 0.2729 0.064 Uiso 1 1 calc R
C33 C 1.0629(4) 0.1653(2) 0.0024(2) 0.0559(8) Uani 1 1 d .
H33 H 1.1524 0.1437 -0.0098 0.067 Uiso 1 1 calc R
C15 C 0.2553(4) 0.2877(2) 0.3892(3) 0.0589(9) Uani 1 1 d .
H15 H 0.1678 0.2527 0.4052 0.071 Uiso 1 1 calc R
C1 C 0.7179(3) 0.5529(2) 0.1049(2) 0.0489(7) Uani 1 1 d .
H1A H 0.6295 0.4864 0.0662 0.073 Uiso 1 1 calc R
H1B H 0.8095 0.5408 0.0773 0.073 Uiso 1 1 calc R
H1C H 0.6939 0.6101 0.0970 0.073 Uiso 1 1 calc R

loop_
_atom_site_aniso_label
_atom_site_aniso_U_11
_atom_site_aniso_U_22
_atom_site_aniso_U_33
_atom_site_aniso_U_23
_atom_site_aniso_U_13
_atom_site_aniso_U_12
Al1 0.0332(4) 0.0373(4) 0.0371(4) 0.0235(4) 0.0083(3) 0.0105(3)
Al2 0.0309(4) 0.0424(5) 0.0388(4) 0.0267(4) 0.0083(3) 0.0100(3)
O1 0.0339(10) 0.0470(11) 0.0469(11) 0.0321(9) 0.0111(8) 0.0126(8)
O2 0.0388(10) 0.0576(12) 0.0498(11) 0.0389(10) 0.0169(8) 0.0190(9)
N2 0.0318(11) 0.0353(12) 0.0351(12) 0.0190(10) 0.0086(9) 0.0068(9)
N1 0.0310(11) 0.0331(11) 0.0374(12) 0.0193(10) 0.0093(9) 0.0077(9)
C3 0.0314(13) 0.0341(13) 0.0304(13) 0.0146(11) 0.0038(10) 0.0101(11)
C4 0.0277(13) 0.0389(14) 0.0334(14) 0.0207(12) 0.0057(10) 0.0077(11)
C10 0.0361(14) 0.0299(13) 0.0293(13) 0.0133(11) 0.0063(11) 0.0074(11)
C11 0.0382(14) 0.0295(13) 0.0303(13) 0.0141(11) 0.0090(11) 0.0083(11)
C12 0.0371(14) 0.0278(13) 0.0388(14) 0.0141(12) 0.0150(12) 0.0092(11)
C23 0.0341(14) 0.0323(13) 0.0434(15) 0.0199(12) 0.0152(11) 0.0123(11)
C30 0.0388(15) 0.0332(13) 0.0294(13) 0.0160(12) 0.0057(11) 0.0081(11)
C29 0.0388(14) 0.0332(14) 0.0312(13) 0.0163(12) 0.0064(11) 0.0097(11)
C22 0.0314(13) 0.0348(14) 0.0358(14) 0.0157(12) 0.0048(11) 0.0109(11)
C19 0.0410(15) 0.0332(14) 0.0349(14) 0.0177(12) 0.0037(11) 0.0069(11)
C31 0.0406(15) 0.0348(14) 0.0285(13) 0.0148(12) 0.0049(11) 0.0024(11)
C17 0.0514(17) 0.0305(13) 0.0373(15) 0.0160(12) 0.0177(13) 0.0113(12)
C36 0.0549(18) 0.0301(14) 0.0293(14) 0.0117(12) 0.0041(12) 0.0010(12)
C2 0.0437(16) 0.0433(16) 0.0460(16) 0.0217(14) 0.0070(13) 0.0158(13)
C38 0.0488(17) 0.0458(16) 0.0418(16) 0.0256(14) 0.0069(13) 0.0173(13)
C24 0.0378(15) 0.0430(15) 0.0461(16) 0.0257(14) 0.0119(12) 0.0127(12)
C9 0.0365(15) 0.0372(14) 0.0462(16) 0.0220(13) 0.0103(12) 0.0112(12)
C20 0.0424(16) 0.0495(17) 0.0560(18) 0.0335(15) 0.0091(13) 0.0142(13)
C27 0.0336(15) 0.0496(17) 0.064(2) 0.0258(16) 0.0184(14) 0.0102(13)
C25 0.0569(19) 0.0501(17) 0.0465(17) 0.0291(15) 0.0244(14) 0.0241(15)
C13 0.0396(16) 0.0391(15) 0.0495(17) 0.0210(14) 0.0147(13) 0.0124(12)
C37 0.071(2) 0.0372(15) 0.0344(15) 0.0213(13) 0.0067(14) 0.0158(14)
C5 0.0398(16) 0.0404(15) 0.0577(18) 0.0266(14) 0.0172(13) 0.0131(12)
C18 0.0591(18) 0.0411(15) 0.0340(15) 0.0222(13) 0.0109(13) 0.0115(13)
C26 0.0476(18) 0.0476(17) 0.063(2) 0.0306(16) 0.0326(15) 0.0209(14)
C7 0.0353(15) 0.0586(19) 0.0580(19) 0.0369(16) 0.0150(13) 0.0106(14)
C21 0.0344(15) 0.0575(18) 0.0481(17) 0.0314(15) 0.0053(12) 0.0076(13)
C28 0.0363(15) 0.0421(15) 0.0467(16) 0.0199(14) 0.0119(12) 0.0108(12)
C6 0.0443(17) 0.0430(16) 0.066(2) 0.0312(16) 0.0175(15) 0.0059(13)
C32 0.0426(16) 0.0538(17) 0.0436(16) 0.0274(15) 0.0118(13) 0.0085(13)
C8 0.0420(16) 0.0541(18) 0.0553(18) 0.0300(15) 0.0208(14) 0.0236(14)
C16 0.066(2) 0.0413(16) 0.061(2) 0.0314(16) 0.0305(16) 0.0157(15)
C34 0.061(2) 0.062(2) 0.0457(18) 0.0303(17) 0.0173(15) -0.0036(16)
C35 0.073(2) 0.0382(16) 0.0347(16) 0.0197(13) 0.0091(15) 0.0006(15)
C14 0.0359(16) 0.0420(16) 0.070(2) 0.0207(16) 0.0165(14) 0.0072(13)
C33 0.0474(18) 0.067(2) 0.0476(18) 0.0289(17) 0.0155(14) 0.0068(15)
C15 0.057(2) 0.0454(18) 0.077(2) 0.0327(17) 0.0367(18) 0.0105(15)
C1 0.0537(18) 0.0547(18) 0.0414(16) 0.0282(15) 0.0091(13) 0.0139(14)

loop_
_atom_type_symbol
_atom_type_description
_atom_type_scat_dispersion_real
_atom_type_scat_dispersion_imag
_atom_type_scat_source
C C 0.0033 0.0016 'International Tables Vol C Tables 4.2.6.8 and 6.1.1.4'
H H 0.0000 0.0000 'International Tables Vol C Tables 4.2.6.8 and 6.1.1.4'
N N 0.0061 0.0033 'International Tables Vol C Tables 4.2.6.8 and 6.1.1.4'
O O 0.0106 0.0060 'International Tables Vol C Tables 4.2.6.8 and 6.1.1.4'
Al Al 0.0645 0.0514 'International Tables Vol C Tables 4.2.6.8 and 6.1.1.4'

loop_
_geom_angle_atom_site_label_1
_geom_angle_atom_site_label_2
_geom_angle_atom_site_label_3
_geom_angle
O1 Al1 N1 93.85(8)
O1 Al1 C2 110.76(10)
N1 Al1 C2 110.82(11)
O1 Al1 C1 110.87(11)
N1 Al1 C1 109.74(11)
C2 Al1 C1 118.15(12)
O2 Al2 N2 94.26(8)
O2 Al2 C21 109.16(10)
N2 Al2 C21 114.47(11)
O2 Al2 C20 112.59(10)
N2 Al2 C20 107.24(10)
C21 Al2 C20 116.93(12)
C11 O1 Al1 129.32(16)
C30 O2 Al2 130.45(16)
C22 N2 C23 117.8(2)
C22 N2 Al2 122.32(16)
C23 N2 Al2 119.48(16)
C3 N1 C4 117.7(2)
C3 N1 Al1 122.05(16)
C4 N1 Al1 120.16(15)
N1 C3 C10 126.8(2)
N1 C3 H3 116.6
C10 C3 H3 116.6
C9 C4 C5 119.5(2)
C9 C4 N1 121.5(2)
C5 C4 N1 119.0(2)
C11 C10 C3 122.2(2)
C11 C10 C19 118.2(2)
C3 C10 C19 119.3(2)
O1 C11 C10 123.6(2)
O1 C11 C12 116.5(2)
C10 C11 C12 119.8(2)
C13 C12 C17 120.3(2)
C13 C12 C11 120.5(2)
C17 C12 C11 119.1(2)
C24 C23 C28 119.7(2)
C24 C23 N2 118.8(2)
C28 C23 N2 121.5(2)
O2 C30 C29 123.5(2)
O2 C30 C31 116.1(2)
C29 C30 C31 120.4(2)
C30 C29 C22 122.7(2)
C30 C29 C38 118.4(2)
C22 C29 C38 118.9(2)
N2 C22 C29 126.8(2)
N2 C22 H22 116.6
C29 C22 H22 116.6
C10 C19 C18 110.8(2)
C10 C19 H19A 109.5
C18 C19 H19A 109.5
C10 C19 H19B 109.5
C18 C19 H19B 109.5
H19A C19 H19B 108.1
C32 C31 C36 120.1(2)
C32 C31 C30 120.1(2)
C36 C31 C30 119.7(2)
C16 C17 C12 118.8(3)
C16 C17 C18 122.1(3)
C12 C17 C18 119.1(2)
C35 C36 C31 118.3(3)
C35 C36 C37 122.3(3)
C31 C36 C37 119.4(2)
Al1 C2 H2A 109.5
Al1 C2 H2B 109.5
H2A C2 H2B 109.5
Al1 C2 H2C 109.5
H2A C2 H2C 109.5
H2B C2 H2C 109.5
C29 C38 C37 111.7(2)
C29 C38 H38A 109.3
C37 C38 H38A 109.3
C29 C38 H38B 109.3
C37 C38 H38B 109.3
H38A C38 H38B 107.9
C23 C24 C25 120.1(3)
C23 C24 H24 119.9
C25 C24 H24 119.9
C8 C9 C4 120.0(2)
C8 C9 H9 120.0
C4 C9 H9 120.0
Al2 C20 H20A 109.5
Al2 C20 H20B 109.5
H20A C20 H20B 109.5
Al2 C20 H20C 109.5
H20A C20 H20C 109.5
H20B C20 H20C 109.5
C26 C27 C28 120.8(3)
C26 C27 H27 119.6
C28 C27 H27 119.6
C26 C25 C24 120.1(3)
C26 C25 H25 120.0
C24 C25 H25 120.0
C14 C13 C12 120.2(3)
C14 C13 H13 119.9
C12 C13 H13 119.9
C36 C37 C38 112.0(2)
C36 C37 H37A 109.2
C38 C37 H37A 109.2
C36 C37 H37B 109.2
C38 C37 H37B 109.2
H37A C37 H37B 107.9
C6 C5 C4 119.9(2)
C6 C5 H5 120.1
C4 C5 H5 120.1
C17 C18 C19 110.1(2)
C17 C18 H18A 109.6
C19 C18 H18A 109.6
C17 C18 H18B 109.6
C19 C18 H18B 109.6
H18A C18 H18B 108.1
C25 C26 C27 119.9(3)
C25 C26 H26 120.0
C27 C26 H26 120.0
C8 C7 C6 119.5(2)
C8 C7 H7 120.2
C6 C7 H7 120.2
Al2 C21 H21A 109.5
Al2 C21 H21B 109.5
H21A C21 H21B 109.5
Al2 C21 H21C 109.5
H21A C21 H21C 109.5
H21B C21 H21C 109.5
C23 C28 C27 119.4(3)
C23 C28 H28 120.3
C27 C28 H28 120.3
C5 C6 C7 120.6(3)
C5 C6 H6 119.7
C7 C6 H6 119.7
C33 C32 C31 120.3(3)
C33 C32 H32 119.8
C31 C32 H32 119.8
C7 C8 C9 120.6(2)
C7 C8 H8 119.7
C9 C8 H8 119.7
C15 C16 C17 120.6(3)
C15 C16 H16 119.7
C17 C16 H16 119.7
C35 C34 C33 120.2(3)
C35 C34 H34 119.9
C33 C34 H34 119.9
C34 C35 C36 121.4(3)
C34 C35 H35 119.3
C36 C35 H35 119.3
C15 C14 C13 119.2(3)
C15 C14 H14 120.4
C13 C14 H14 120.4
C34 C33 C32 119.8(3)
C34 C33 H33 120.1
C32 C33 H33 120.1
C16 C15 C14 120.7(3)
C16 C15 H15 119.6
C14 C15 H15 119.6
Al1 C1 H1A 109.5
Al1 C1 H1B 109.5
H1A C1 H1B 109.5
Al1 C1 H1C 109.5
H1A C1 H1C 109.5
H1B C1 H1C 109.5

loop_
_geom_bond_atom_site_label_1
_geom_bond_atom_site_label_2
_geom_bond_distance
Al1 O1 1.8028(17)
Al1 N1 1.948(2)
Al1 C2 1.954(3)
Al1 C1 1.957(3)
Al2 O2 1.7943(17)
Al2 N2 1.946(2)
Al2 C21 1.955(3)
Al2 C20 1.957(3)
O1 C11 1.307(3)
O2 C30 1.310(3)
N2 C22 1.316(3)
N2 C23 1.439(3)
N1 C3 1.317(3)
N1 C4 1.436(3)
C3 C10 1.406(3)
C3 H3 0.9500
C4 C9 1.388(3)
C4 C5 1.389(3)
C10 C11 1.385(3)
C10 C19 1.517(3)
C11 C12 1.477(3)
C12 C13 1.393(4)
C12 C17 1.396(4)
C23 C24 1.385(4)
C23 C28 1.388(4)
C30 C29 1.381(3)
C30 C31 1.479(3)
C29 C22 1.409(3)
C29 C38 1.520(3)
C22 H22 0.9500
C19 C18 1.521(3)
C19 H19A 0.9900
C19 H19B 0.9900
C31 C32 1.390(4)
C31 C36 1.404(4)
C17 C16 1.389(4)
C17 C18 1.507(4)
C36 C35 1.392(3)
C36 C37 1.501(4)
C2 H2A 0.9800
C2 H2B 0.9800
C2 H2C 0.9800
C38 C37 1.522(4)
C38 H38A 0.9900
C38 H38B 0.9900
C24 C25 1.390(3)
C24 H24 0.9500
C9 C8 1.381(3)
C9 H9 0.9500
C20 H20A 0.9800
C20 H20B 0.9800
C20 H20C 0.9800
C27 C26 1.375(4)
C27 C28 1.389(3)
C27 H27 0.9500
C25 C26 1.372(4)
C25 H25 0.9500
C13 C14 1.387(4)
C13 H13 0.9500
C37 H37A 0.9900
C37 H37B 0.9900
C5 C6 1.380(3)
C5 H5 0.9500
C18 H18A 0.9900
C18 H18B 0.9900
C26 H26 0.9500
C7 C8 1.375(4)
C7 C6 1.383(4)
C7 H7 0.9500
C21 H21A 0.9800
C21 H21B 0.9800
C21 H21C 0.9800
C28 H28 0.9500
C6 H6 0.9500
C32 C33 1.386(3)
C32 H32 0.9500
C8 H8 0.9500
C16 C15 1.382(4)
C16 H16 0.9500
C34 C35 1.376(4)
C34 C33 1.380(4)
C34 H34 0.9500
C35 H35 0.9500
C14 C15 1.385(4)
C14 H14 0.9500
C33 H33 0.9500
C15 H15 0.9500
C1 H1A 0.9800
C1 H1B 0.9800
C1 H1C 0.9800
